data_4500483
loop_
_publ_author_name
'Kathalikkattil, Amal Cherian'
'Bisht, Kamal Kumar'
'Aliaga-Alcalde, N\'uria'
'Suresh, Eringathodi'

_publ_section_title
;
 Synthesis, Magnetic Properties, and Structural Investigation of
 Mixed-Ligand Cu(II) Helical Coordination Polymers with an Amino Acid
 Backbone and N-Donor Propping: 1-D Helical, 2-D Hexagonal Net (hcb), and
 3-DinsTopologies
;
_journal_issue 5
_journal_name_full 'Crystal Growth &amp; Design'
_journal_page_first 1631
_journal_paper_doi 10.1021/cg101587h
_journal_volume 11
_journal_year 2011
_chemical_formula_sum 'C9 H7 Cu N2 O4'
_chemical_formula_weight 270.71
_chemical_name_systematic
; 
 ? 
;
_space_group_IT_number 18
_symmetry_cell_setting orthorhombic
_symmetry_space_group_name_Hall 'P 2 2ab'
_symmetry_space_group_name_H-M 'P 21 21 2'
_atom_sites_solution_hydrogens geom
_atom_sites_solution_primary direct
_atom_sites_solution_secondary difmap
_audit_creation_method SHELXL-97
_cell_angle_alpha 90.00
_cell_angle_beta 90.00
_cell_angle_gamma 90.00
_cell_formula_units_Z 4
_cell_length_a 21.490(3)
_cell_length_b 6.8822(10)
_cell_length_c 7.8075(11)
_cell_measurement_reflns_used 2026
_cell_measurement_temperature 110(2)
_cell_measurement_theta_max 27.23
_cell_measurement_theta_min 2.61
_cell_volume 1154.7(3)
_computing_cell_refinement 'BRUKER SMART'
_computing_data_collection 'BRUKER SMART'
_computing_data_reduction 'BRUKER SAINT'
_computing_molecular_graphics ORTEP
_computing_structure_refinement 'SHELXL-97 (Sheldrick, 1997)'
_computing_structure_solution 'SHELXS-97 (Sheldrick, 1990)'
_diffrn_ambient_temperature 110(2)
_diffrn_measured_fraction_theta_full 0.945
_diffrn_measured_fraction_theta_max 0.945
_diffrn_measurement_device_type 'BRUKER SMART APEX CCD DIFFRACTOMETER'
_diffrn_measurement_method 'OMEGA-PHI SCAN'
_diffrn_radiation_monochromator graphite
_diffrn_radiation_source 'fine-focus sealed tube'
_diffrn_radiation_type MoK\a
_diffrn_radiation_wavelength 0.71073
_diffrn_reflns_av_R_equivalents 0.0336
_diffrn_reflns_av_sigmaI/netI 0.0581
_diffrn_reflns_limit_h_max 28
_diffrn_reflns_limit_h_min -21
_diffrn_reflns_limit_k_max 7
_diffrn_reflns_limit_k_min -9
_diffrn_reflns_limit_l_max 10
_diffrn_reflns_limit_l_min -8
_diffrn_reflns_number 5722
_diffrn_reflns_theta_full 28.25
_diffrn_reflns_theta_max 28.25
_diffrn_reflns_theta_min 1.90
_exptl_absorpt_coefficient_mu 1.890
_exptl_absorpt_correction_T_max 0.8791
_exptl_absorpt_correction_T_min 0.5918
_exptl_absorpt_correction_type multi-scan
_exptl_absorpt_process_details 'BRUKER SADABS'
_exptl_crystal_colour BLUE
_exptl_crystal_density_diffrn 1.557
_exptl_crystal_density_method 'not measured'
_exptl_crystal_description PLATES
_exptl_crystal_F_000 544
_exptl_crystal_size_max 0.31
_exptl_crystal_size_mid 0.09
_exptl_crystal_size_min 0.07
_refine_diff_density_max 1.110
_refine_diff_density_min -0.899
_refine_diff_density_rms 0.136
_refine_ls_abs_structure_details 'Flack H D (1983), Acta Cryst. A39, 876-881'
_refine_ls_abs_structure_Flack 0.08(4)
_refine_ls_extinction_method none
_refine_ls_goodness_of_fit_ref 1.158
_refine_ls_hydrogen_treatment constr
_refine_ls_matrix_type full
_refine_ls_number_parameters 117
_refine_ls_number_reflns 2643
_refine_ls_number_restraints 0
_refine_ls_restrained_S_all 1.158
_refine_ls_R_factor_all 0.0678
_refine_ls_R_factor_gt 0.0630
_refine_ls_shift/su_max 0.000
_refine_ls_shift/su_mean 0.000
_refine_ls_structure_factor_coef Fsqd
_refine_ls_weighting_details 'calc w=1/[\s^2^(Fo^2^)+(0.0526P)^2^+3.5137P] where P=(Fo^2^+2Fc^2^)/3'
_refine_ls_weighting_scheme calc
_refine_ls_wR_factor_gt 0.1439
_refine_ls_wR_factor_ref 0.1460
_reflns_number_gt 2477
_reflns_number_total 2643
_reflns_threshold_expression >2sigma(I)
_cod_data_source_file cg101587h_si_002.cif
_cod_data_source_block 9htkbaf(compound3)
_cod_depositor_comments
;
The following automatic conversions were performed:

'_symmetry_cell_setting' value 'ORTHORHOMBIC' changed to
'orthorhombic' according to
/home/saulius/struct/CIF-dictionaries/cif_core.dic dictionary named
'cif_core.dic' version 2.4.1 from
2010-06-29.

'_exptl_absorpt_correction_type' value 'MULTI-SCAN'
changed to 'multi-scan' according to
/home/saulius/struct/CIF-dictionaries/cif_core.dic dictionary named
'cif_core.dic' version 2.4.1 from
2010-06-29.

'_refine_ls_weighting_scheme' value 'CALC' changed to
'calc' according to
/home/saulius/struct/CIF-dictionaries/cif_core.dic dictionary named
'cif_core.dic' version 2.4.1 from 2010-06-29.

Automatic conversion script
Id: cif_fix_values 1715 2011-07-08 13:25:40Z adriana 
;
_cod_original_sg_symbol_H-M P2(1)2(1)2
_cod_database_code 4500483

loop_
_symmetry_equiv_pos_as_xyz
'x, y, z'
'-x, -y, z'
'-x+1/2, y+1/2, -z'
'x+1/2, -y+1/2, -z'

loop_
_atom_site_label
_atom_site_type_symbol
_atom_site_fract_x
_atom_site_fract_y
_atom_site_fract_z
_atom_site_U_iso_or_equiv
_atom_site_adp_type
_atom_site_occupancy
_atom_site_calc_flag
_atom_site_refinement_flags
Cu1 Cu 0.29461(3) 0.48324(9) 0.26876(9) 0.0204(2) Uani 1 d .
O1 O 0.16464(19) 0.1435(8) -0.0949(5) 0.0299(12) Uani 1 d .
O2 O 0.24515(19) 0.2393(7) 0.0688(6) 0.0262(11) Uani 1 d .
O3 O 0.25467(19) 0.3215(7) 0.4456(5) 0.0247(10) Uani 1 d .
O4 O 0.16237(18) 0.1894(8) 0.5067(5) 0.0260(10) Uani 1 d .
N1 N 0.2100(2) 0.5976(7) 0.2549(6) 0.0220(9) Uani 1 d .
H1A H 0.2066 0.6983 0.3279 0.026 Uiso 1 calc R
H1B H 0.2025 0.6409 0.1481 0.026 Uiso 1 calc R
N2 N 0.3703 0.3142 0.3182 0.0118(16) Uiso 0.53 d P
N2A N 0.3680 0.3152 0.2255 0.0135(17) Uiso 0.47 d P
C1 C 0.1886(3) 0.2309(10) 0.0332(7) 0.0198(13) Uani 1 d .
C2 C 0.1402(3) 0.3333(11) 0.1460(7) 0.0252(14) Uani 1 d .
H2A H 0.1171 0.4235 0.0749 0.030 Uiso 1 calc R
H2B H 0.1111 0.2365 0.1872 0.030 Uiso 1 calc R
C3 C 0.1655(2) 0.4447(10) 0.3004(7) 0.0244(14) Uani 1 d .
H3 H 0.1301 0.5069 0.3576 0.029 Uiso 1 calc R
C4 C 0.1958(3) 0.3060(9) 0.4293(7) 0.0180(12) Uani 1 d .
C5 C 0.4263 0.3824 0.1791 0.022(2) Uiso 0.53 d P
C5A C 0.4271 0.3820 0.3775 0.023(3) Uiso 0.47 d P
C6 C 0.4796 0.2638 0.1713 0.020(2) Uiso 0.50 d P
C6A C 0.4774 0.2574 0.3912 0.020(2) Uiso 0.50 d P
C7 C 0.4712 0.0694 0.2102 0.015(2) Uiso 0.50 d P
C7A C 0.4731 0.0695 0.3479 0.015(2) Uiso 0.50 d P
C8 C 0.4142(2) -0.0024(8) 0.2741(7) 0.0218(11) Uani 1 d .
H8 H 0.4061 -0.1425 0.2713 0.026 Uiso 1 calc R
C9 C 0.3652(2) 0.1242(7) 0.2735(7) 0.0160(10) Uani 1 d .
H9 H 0.3236 0.0668 0.2817 0.019 Uiso 1 calc R

loop_
_atom_site_aniso_label
_atom_site_aniso_U_11
_atom_site_aniso_U_22
_atom_site_aniso_U_33
_atom_site_aniso_U_23
_atom_site_aniso_U_13
_atom_site_aniso_U_12
Cu1 0.0128(3) 0.0144(3) 0.0339(4) 0.0034(3) 0.0029(3) 0.0040(3)
O1 0.018(2) 0.055(3) 0.017(2) -0.008(2) -0.0050(16) 0.019(2)
O2 0.020(2) 0.030(3) 0.029(2) -0.012(2) -0.0049(17) 0.0096(19)
O3 0.016(2) 0.031(3) 0.027(2) 0.008(2) 0.0010(16) 0.0044(18)
O4 0.0138(19) 0.043(3) 0.021(2) 0.001(2) 0.0047(16) -0.0035(19)
N1 0.025(2) 0.032(2) 0.009(2) -0.0007(19) 0.002(2) 0.0089(19)
C1 0.018(3) 0.024(3) 0.017(3) 0.002(2) 0.003(2) 0.009(2)
C2 0.014(3) 0.045(4) 0.016(3) -0.003(3) 0.001(2) 0.012(3)
C3 0.014(2) 0.045(4) 0.014(3) -0.001(2) 0.0034(19) 0.007(2)
C4 0.019(3) 0.019(3) 0.016(3) -0.002(2) -0.002(2) -0.001(2)
C8 0.018(2) 0.012(2) 0.036(3) -0.001(3) 0.001(2) -0.005(2)
C9 0.009(2) 0.020(2) 0.019(3) -0.003(2) 0.001(2) -0.0019(18)

loop_
_atom_type_symbol
_atom_type_description
_atom_type_scat_dispersion_real
_atom_type_scat_dispersion_imag
_atom_type_scat_source
C C 0.0033 0.0016 'International Tables Vol C Tables 4.2.6.8 and 6.1.1.4'
H H 0.0000 0.0000 'International Tables Vol C Tables 4.2.6.8 and 6.1.1.4'
N N 0.0061 0.0033 'International Tables Vol C Tables 4.2.6.8 and 6.1.1.4'
O O 0.0106 0.0060 'International Tables Vol C Tables 4.2.6.8 and 6.1.1.4'
Cu Cu 0.3201 1.2651 'International Tables Vol C Tables 4.2.6.8 and 6.1.1.4'

loop_
_geom_angle_atom_site_label_1
_geom_angle_atom_site_label_2
_geom_angle_atom_site_label_3
_geom_angle
_geom_angle_site_symmetry_1
_geom_angle_site_symmetry_3
O1 Cu1 O3 179.21(17) 3 .
O1 Cu1 N1 98.55(19) 3 .
O3 Cu1 N1 82.14(18) . .
O1 Cu1 N2A 81.64(15) 3 .
O3 Cu1 N2A 97.83(13) . .
N1 Cu1 N2A 161.81(14) . .
O1 Cu1 N2 95.51(14) 3 .
O3 Cu1 N2 83.83(12) . .
N1 Cu1 N2 165.65(14) . .
O1 Cu1 O4 90.07(16) 3 3_556
O3 Cu1 O4 89.43(18) . 3_556
N1 Cu1 O4 98.97(17) . 3_556
N2A Cu1 O4 99.22(10) . 3_556
N2 Cu1 O4 83.86(11) . 3_556
C1 O1 Cu1 129.0(4) . 3_545
C4 O3 Cu1 114.2(4) . .
C4 O4 Cu1 120.6(4) . 3_546
C3 N1 Cu1 107.4(3) . .
C3 N1 H1A 110.2 . .
Cu1 N1 H1A 110.2 . .
C3 N1 H1B 110.2 . .
Cu1 N1 H1B 110.2 . .
H1A N1 H1B 108.5 . .
C9 N2 C5A 118.7(2) . .
C9 N2 C5 99.2(2) . .
C9 N2 Cu1 115.9(2) . .
C5A N2 Cu1 125.06(2) . .
C5 N2 Cu1 106.75(2) . .
C9 N2A C5 115.66(19) . .
C9 N2A C5A 95.5(2) . .
C9 N2A Cu1 118.6(2) . .
C5 N2A Cu1 124.66(2) . .
O2 C1 O1 126.2(5) . .
O2 C1 C2 120.7(5) . .
O1 C1 C2 113.1(5) . .
C3 C2 C1 116.2(5) . .
C3 C2 H2A 108.2 . .
C1 C2 H2A 108.2 . .
C3 C2 H2B 108.2 . .
C1 C2 H2B 108.2 . .
H2A C2 H2B 107.4 . .
N1 C3 C2 113.6(5) . .
N1 C3 C4 109.2(4) . .
C2 C3 C4 110.9(5) . .
N1 C3 H3 107.6 . .
C2 C3 H3 107.6 . .
C4 C3 H3 107.6 . .
O4 C4 O3 125.6(6) . .
O4 C4 C3 118.6(5) . .
O3 C4 C3 115.8(5) . .
N2A C5 C6 123.634(9) . .
C6 C5 N2 116.502(8) . .
C6A C5A N2 120.324(9) . .
C6A C5A N2A 116.385(8) . .
C7 C6 C5 116.351(7) . .
C7A C6A C5A 121.680(7) . .
C5A C6A C7 107.843(6) . .
C6 C7 C8 122.0(2) . .
C7A C7 C7 88.3 . 2_655
C8 C7 C6A 92.1(2) . .
C6A C7A C8 118.8(2) . .
C9 C8 C7 116.3(4) . .
C9 C8 C7A 116.6(4) . .
C9 C8 H8 119.4 . .
C7 C8 H8 119.4 . .
C7A C8 H8 119.4 . .
N2 C9 C8 123.5(4) . .
C8 C9 N2A 125.5(4) . .
N2 C9 H9 116.4 . .
C8 C9 H9 116.4 . .
N2A C9 H9 116.4 . .

loop_
_geom_bond_atom_site_label_1
_geom_bond_atom_site_label_2
_geom_bond_distance
_geom_bond_site_symmetry_2
Cu1 O1 1.956(4) 3
Cu1 O3 1.970(4) .
Cu1 N1 1.984(4) .
Cu1 N2A 1.9851(6) .
Cu1 N2 2.0372(6) .
Cu1 O4 2.437(5) 3_556
O1 C1 1.276(8) .
O1 Cu1 1.956(4) 3_545
O2 C1 1.247(7) .
O3 C4 1.276(7) .
O4 C4 1.235(7) .
O4 Cu1 2.437(5) 3_546
N1 C3 1.466(8) .
N1 H1A 0.9000 .
N1 H1B 0.9000 .
N2 C9 1.358(5) .
N2 C5A 1.386(6) .
N2A C9 1.368(5) .
N2A C5 1.383(7) .
C1 C2 1.535(7) .
C2 C3 1.528(8) .
C2 H2A 0.9700 .
C2 H2B 0.9700 .
C3 C4 1.532(8) .
C3 H3 0.9800 .
C5 C6 1.4092(5) .
C5A C6A 1.382(5) .
C6 C7 1.384(6) .
C6A C7A 1.339(8) .
C7 C8 1.412(5) .
C7A C8 1.476(5) .
C8 C9 1.366(7) .
C8 H8 0.9800 .
C9 H9 0.9800 .
